data_7042791
loop_
_publ_author_name
'Rojek, Tomasz'
'Goldeman, Waldemar'
'\'Slepokura, Katarzyna'
'Duczmal, Marek'
'Wojciechowska, Agnieszka'
'Matczak-Jon, Ewa'

_publ_section_title
;
 Two isomorphous Co(II) coordination polymers based on new
 \a,\a-disubstituted derivatives of zoledronic acid: synthesis, structures
 and properties
;
_journal_name_full 'Dalton Trans.'
_journal_paper_doi 10.1039/C7DT00410A
_journal_year 2017
_chemical_formula_moiety 'C7 H12 N2 O7 P2, H2 O'
_chemical_formula_sum 'C7 H14 N2 O8 P2'
_chemical_formula_weight 316.14
_space_group_crystal_system triclinic
_space_group_IT_number 2
_space_group_name_Hall '-P 1'
_space_group_name_H-M_alt 'P -1'
_symmetry_space_group_name_Hall '-P 1'
_symmetry_space_group_name_H-M 'P -1'
_atom_sites_solution_hydrogens difmap
_atom_sites_solution_primary direct
_atom_sites_solution_secondary difmap
_audit_creation_method SHELXL-2014/7
_audit_update_record
;
2017-01-11 deposited with the CCDC.
2017-04-24 downloaded from the CCDC.
;
_cell_angle_alpha 68.41(3)
_cell_angle_beta 84.66(3)
_cell_angle_gamma 79.50(3)
_cell_formula_units_Z 2
_cell_length_a 7.836(3)
_cell_length_b 8.142(3)
_cell_length_c 10.067(3)
_cell_measurement_reflns_used 8415
_cell_measurement_temperature 100(2)
_cell_measurement_theta_max 36.83
_cell_measurement_theta_min 3.37
_cell_volume 587.0(4)
_computing_cell_refinement
;
CrysAlis RED, Oxford Diffraction Ltd.,
Version 1.171.33.66 (release 28-04-2010 CrysAlis171 .NET)
(compiled Apr 28 2010,14:27:37)
;
_computing_data_collection
;
CrysAlis CCD, Oxford Diffraction Ltd.,
Version 1.171.33.66 (release 28-04-2010 CrysAlis171 .NET)
(compiled Apr 28 2010,14:27:37)
;
_computing_data_reduction
;
CrysAlis RED, Oxford Diffraction Ltd.,
Version 1.171.33.66 (release 28-04-2010 CrysAlis171 .NET)
(compiled Apr 28 2010,14:27:37)
;
_computing_structure_refinement 'SHELXL-2014/7 (Sheldrick, 2015)'
_computing_structure_solution 'SHELXS-97 (Sheldrick, 2008)'
_diffrn_ambient_temperature 100(2)
_diffrn_detector_area_resol_mean 8.3359
_diffrn_measured_fraction_theta_full 0.998
_diffrn_measured_fraction_theta_max 0.788
_diffrn_measurement_device_type 'Kuma KM4-CCD, Sapphire2, large Be window'
_diffrn_measurement_method 'omega scan'
_diffrn_radiation_type MoK\a
_diffrn_radiation_wavelength 0.71073
_diffrn_reflns_av_R_equivalents 0.0266
_diffrn_reflns_av_unetI/netI 0.0227
_diffrn_reflns_Laue_measured_fraction_full 0.998
_diffrn_reflns_Laue_measured_fraction_max 0.788
_diffrn_reflns_limit_h_max 13
_diffrn_reflns_limit_h_min -13
_diffrn_reflns_limit_k_max 13
_diffrn_reflns_limit_k_min -11
_diffrn_reflns_limit_l_max 16
_diffrn_reflns_limit_l_min -15
_diffrn_reflns_number 10066
_diffrn_reflns_point_group_measured_fraction_full 0.998
_diffrn_reflns_point_group_measured_fraction_max 0.788
_diffrn_reflns_theta_full 25.242
_diffrn_reflns_theta_max 36.914
_diffrn_reflns_theta_min 3.378
_diffrn_source 'Enhance (Mo) X-ray Source'
_exptl_absorpt_coefficient_mu 0.412
_exptl_absorpt_correction_T_max 1.000
_exptl_absorpt_correction_T_min 0.894
_exptl_absorpt_correction_type multi-scan
_exptl_absorpt_process_details
;
CrysAlis RED, Oxford Diffraction Ltd.,
Version 1.171.33.66 (release 28-04-2010 CrysAlis171 .NET)
(compiled Apr 28 2010,14:27:37)
Empirical absorption correction using spherical harmonics,
 implemented in SCALE3 ABSPACK scaling algorithm.
;
_exptl_crystal_colour colourless
_exptl_crystal_density_diffrn 1.789
_exptl_crystal_description plate
_exptl_crystal_F_000 328
_exptl_crystal_size_max 0.39
_exptl_crystal_size_mid 0.28
_exptl_crystal_size_min 0.07
_refine_diff_density_max 0.780
_refine_diff_density_min -0.757
_refine_diff_density_rms 0.117
_refine_ls_extinction_method none
_refine_ls_goodness_of_fit_ref 1.083
_refine_ls_hydrogen_treatment constr
_refine_ls_matrix_type full
_refine_ls_number_parameters 182
_refine_ls_number_reflns 4685
_refine_ls_number_restraints 6
_refine_ls_restrained_S_all 1.083
_refine_ls_R_factor_all 0.0450
_refine_ls_R_factor_gt 0.0417
_refine_ls_shift/su_max 0.001
_refine_ls_shift/su_mean 0.000
_refine_ls_structure_factor_coef Fsqd
_refine_ls_weighting_details 'w=1/[\s^2^(Fo^2^)+(0.0858P)^2^+0.1860P] where P=(Fo^2^+2Fc^2^)/3'
_refine_ls_weighting_scheme calc
_refine_ls_wR_factor_gt 0.1242
_refine_ls_wR_factor_ref 0.1267
_reflns_Friedel_coverage 0.000
_reflns_number_gt 4181
_reflns_number_total 4685
_reflns_threshold_expression 'I > 2\s(I)'
_cod_data_source_file c7dt00410a2.cif
_cod_data_source_block tr101
_cod_database_code 7042791
_shelx_shelxl_version_number 2014/7
_shelx_space_group_comment
;
The symmetry employed for this shelxl refinement is uniquely defined
by the following loop, which should always be used as a source of
symmetry information in preference to the above space-group names.
They are only intended as comments.
;
_shelx_estimated_absorpt_t_min 0.856
_shelx_estimated_absorpt_t_max 0.972

loop_
_space_group_symop_operation_xyz
'x, y, z'
'-x, -y, -z'

loop_
_atom_site_label
_atom_site_type_symbol
_atom_site_fract_x
_atom_site_fract_y
_atom_site_fract_z
_atom_site_U_iso_or_equiv
_atom_site_adp_type
_atom_site_occupancy
_atom_site_site_symmetry_order
_atom_site_calc_flag
_atom_site_refinement_flags_posn
_atom_site_refinement_flags_adp
_atom_site_refinement_flags_occupancy
_atom_site_disorder_assembly
_atom_site_disorder_group
P1 P 0.72399(4) 0.19838(3) 0.50309(3) 0.00908(8) Uani 1 1 d . . . . .
P2 P 0.46451(4) 0.37725(4) 0.25311(3) 0.00924(8) Uani 1 1 d . . . . .
O1 O 0.61509(12) 0.06194(11) 0.59650(10) 0.01438(16) Uani 1 1 d . . . . .
O2 O 0.92014(11) 0.13535(12) 0.52078(9) 0.01365(16) Uani 1 1 d . . . . .
H2 H 0.9508 0.0494 0.4921 0.020 Uiso 0.5 1 calc R U P . .
O3 O 0.68010(13) 0.38088(11) 0.52123(10) 0.01495(17) Uani 1 1 d . . . . .
H3 H 0.6345 0.3676 0.6027 0.022 Uiso 1 1 calc R U . . .
O4 O 0.44345(11) 0.56139(11) 0.25980(9) 0.01184(15) Uani 1 1 d . . . . .
O5 O 0.44824(12) 0.37889(12) 0.10253(10) 0.01454(16) Uani 1 1 d . . . . .
H5 H 0.4916 0.4649 0.0428 0.022 Uiso 0.5 1 calc R U P . .
O6 O 0.32961(11) 0.27051(12) 0.35636(10) 0.01399(16) Uani 1 1 d . . . . .
H6 H 0.3530 0.1628 0.3636 0.021 Uiso 1 1 calc R U . . .
O7 O 0.69496(11) 0.07513(10) 0.29901(9) 0.01187(15) Uani 1 1 d . . . . .
H7 H 0.6121 0.0240 0.3441 0.018 Uiso 1 1 calc R U . . .
N1 N 0.84720(13) 0.50817(12) 0.21583(11) 0.01150(17) Uani 1 1 d . . . . .
N2 N 0.81685(18) 0.79458(15) 0.16345(16) 0.0256(3) Uani 1 1 d D . . . .
H2N H 0.7870 0.9111 0.1220 0.031 Uiso 1 1 d DR U . . .
C1 C 0.68135(13) 0.24603(13) 0.31373(11) 0.00897(17) Uani 1 1 d . . . . .
C2 C 0.82488(13) 0.33619(13) 0.21246(11) 0.00930(17) Uani 1 1 d . . . . .
C3 C 0.98988(14) 0.22436(14) 0.18392(12) 0.01125(18) Uani 1 1 d . . . . .
H3A H 1.0996 0.2729 0.1724 0.014 Uiso 1 1 calc R U . . .
H3B H 1.0011 0.0928 0.2309 0.014 Uiso 1 1 calc R U . . .
C4 C 0.85831(15) 0.31623(15) 0.06855(12) 0.01214(18) Uani 1 1 d . . . . .
H4A H 0.7891 0.2408 0.0450 0.015 Uiso 1 1 calc R U . . .
H4B H 0.8875 0.4210 -0.0136 0.015 Uiso 1 1 calc R U . . .
C21 C 0.76832(16) 0.66912(15) 0.12845(13) 0.0163(2) Uani 1 1 d . . . . .
H21 H 0.6913 0.6885 0.0547 0.020 Uiso 1 1 calc R U . . .
C41 C 0.93088(18) 0.71261(18) 0.27691(18) 0.0223(3) Uani 1 1 d . . . . .
H41 H 0.9849 0.7712 0.3235 0.027 Uiso 1 1 calc R U . . .
C51 C 0.94954(16) 0.53505(16) 0.30743(14) 0.0153(2) Uani 1 1 d . . . . .
H51 H 1.0203 0.4449 0.3790 0.018 Uiso 1 1 calc R U . . .
O1W O 0.3554(5) 0.9288(2) 0.0824(4) 0.0444(6) Uani 0.801(15) 1 d D . P A 1
O10W O 0.3106(12) 0.9179(3) 0.1060(5) 0.0172(19) Uiso 0.199(15) 1 d D . P A 2
H1W H 0.3721 0.8168 0.1221 0.026 Uiso 1 1 d DR U . . .
H2W H 0.3541 0.9771 0.1434 0.026 Uiso 1 1 d DR U . . .

loop_
_atom_site_aniso_label
_atom_site_aniso_U_11
_atom_site_aniso_U_22
_atom_site_aniso_U_33
_atom_site_aniso_U_23
_atom_site_aniso_U_13
_atom_site_aniso_U_12
P1 0.00982(13) 0.00782(12) 0.00760(13) -0.00118(9) 0.00019(9) -0.00005(8)
P2 0.00901(13) 0.00938(12) 0.00842(13) -0.00265(9) -0.00050(9) -0.00024(8)
O1 0.0139(3) 0.0114(3) 0.0134(4) 0.0006(3) 0.0024(3) -0.0033(3)
O2 0.0098(3) 0.0146(3) 0.0127(4) -0.0019(3) -0.0014(3) 0.0015(3)
O3 0.0217(4) 0.0106(3) 0.0115(4) -0.0044(3) 0.0052(3) -0.0018(3)
O4 0.0129(3) 0.0092(3) 0.0112(3) -0.0023(3) 0.0006(3) 0.0004(2)
O5 0.0158(4) 0.0171(4) 0.0105(3) -0.0052(3) -0.0028(3) -0.0004(3)
O6 0.0108(3) 0.0131(3) 0.0153(4) -0.0021(3) 0.0021(3) -0.0029(3)
O7 0.0132(3) 0.0081(3) 0.0147(4) -0.0047(3) 0.0029(3) -0.0031(2)
N1 0.0125(4) 0.0080(3) 0.0133(4) -0.0033(3) 0.0025(3) -0.0023(3)
N2 0.0289(6) 0.0090(4) 0.0340(7) -0.0048(4) 0.0108(5) -0.0027(4)
C1 0.0095(4) 0.0074(3) 0.0093(4) -0.0027(3) 0.0004(3) -0.0006(3)
C2 0.0103(4) 0.0068(3) 0.0096(4) -0.0019(3) 0.0012(3) -0.0016(3)
C3 0.0109(4) 0.0102(4) 0.0115(4) -0.0036(3) 0.0011(3) -0.0002(3)
C4 0.0136(4) 0.0127(4) 0.0089(4) -0.0030(3) 0.0002(3) -0.0011(3)
C21 0.0185(5) 0.0095(4) 0.0147(5) 0.0004(4) 0.0039(4) 0.0007(3)
C41 0.0201(5) 0.0196(5) 0.0360(8) -0.0187(6) 0.0058(5) -0.0099(4)
C51 0.0143(5) 0.0153(4) 0.0197(5) -0.0094(4) 0.0000(4) -0.0044(4)
O1W 0.0280(12) 0.0142(7) 0.0788(15) -0.0040(8) -0.0017(11) 0.0002(5)

loop_
_atom_type_symbol
_atom_type_description
_atom_type_scat_dispersion_real
_atom_type_scat_dispersion_imag
_atom_type_scat_source
C C 0.0033 0.0016 'International Tables Vol C Tables 4.2.6.8 and 6.1.1.4'
H H 0.0000 0.0000 'International Tables Vol C Tables 4.2.6.8 and 6.1.1.4'
N N 0.0061 0.0033 'International Tables Vol C Tables 4.2.6.8 and 6.1.1.4'
O O 0.0106 0.0060 'International Tables Vol C Tables 4.2.6.8 and 6.1.1.4'
P P 0.1023 0.0942 'International Tables Vol C Tables 4.2.6.8 and 6.1.1.4'

loop_
_geom_angle_atom_site_label_1
_geom_angle_atom_site_label_2
_geom_angle_atom_site_label_3
_geom_angle
O1 P1 O2 113.85(6)
O1 P1 O3 114.26(6)
O2 P1 O3 107.96(6)
O1 P1 C1 108.72(6)
O2 P1 C1 106.48(6)
O3 P1 C1 104.93(6)
O4 P2 O5 113.32(6)
O4 P2 O6 109.79(6)
O5 P2 O6 109.88(6)
O4 P2 C1 111.70(6)
O5 P2 C1 105.85(6)
O6 P2 C1 105.99(6)
P1 O2 H2 109.5
P1 O3 H3 109.5
P2 O5 H5 109.5
P2 O6 H6 109.5
C1 O7 H7 109.5
C21 N1 C51 108.75(11)
C21 N1 C2 124.94(11)
C51 N1 C2 126.31(10)
C21 N2 C41 108.71(11)
C21 N2 H2N 127.0
C41 N2 H2N 124.3
O7 C1 C2 104.77(8)
O7 C1 P1 106.16(7)
C2 C1 P1 111.78(8)
O7 C1 P2 108.66(8)
C2 C1 P2 110.02(8)
P1 C1 P2 114.84(6)
N1 C2 C3 114.69(9)
N1 C2 C4 115.33(9)
C3 C2 C4 59.92(8)
N1 C2 C1 115.63(9)
C3 C2 C1 120.35(9)
C4 C2 C1 119.50(9)
C4 C3 C2 60.08(8)
C4 C3 H3A 117.8
C2 C3 H3A 117.8
C4 C3 H3B 117.8
C2 C3 H3B 117.8
H3A C3 H3B 114.9
C3 C4 C2 60.00(8)
C3 C4 H4A 117.8
C2 C4 H4A 117.8
C3 C4 H4B 117.8
C2 C4 H4B 117.8
H4A C4 H4B 114.9
N2 C21 N1 108.17(13)
N2 C21 H21 125.9
N1 C21 H21 125.9
C51 C41 N2 107.02(12)
C51 C41 H41 126.5
N2 C41 H41 126.5
C41 C51 N1 107.34(12)
C41 C51 H51 126.3
N1 C51 H51 126.3
H1W O1W H2W 110.3
H1W O10W H2W 110.2

loop_
_geom_bond_atom_site_label_1
_geom_bond_atom_site_label_2
_geom_bond_distance
P1 O1 1.5079(11)
P1 O2 1.5342(11)
P1 O3 1.5367(11)
P1 C1 1.8502(13)
P2 O4 1.5039(10)
P2 O5 1.5280(11)
P2 O6 1.5552(11)
P2 C1 1.8581(13)
O2 H2 0.8400
O3 H3 0.8400
O5 H5 0.8400
O6 H6 0.8400
O7 C1 1.4367(14)
O7 H7 0.8400
N1 C21 1.3530(16)
N1 C51 1.3752(17)
N1 C2 1.4553(15)
N2 C21 1.3205(19)
N2 C41 1.400(2)
N2 H2N 0.8803
C1 C2 1.5427(15)
C2 C3 1.5091(16)
C2 C4 1.5103(16)
C3 C4 1.5079(17)
C3 H3A 0.9900
C3 H3B 0.9900
C4 H4A 0.9900
C4 H4B 0.9900
C21 H21 0.9500
C41 C51 1.3454(18)
C41 H41 0.9500
C51 H51 0.9500
O1W H1W 0.8401
O1W H2W 0.8407
O10W H1W 0.8412
O10W H2W 0.8406

loop_
_geom_hbond_atom_site_label_D
_geom_hbond_atom_site_label_H
_geom_hbond_atom_site_label_A
_geom_hbond_distance_DH
_geom_hbond_distance_HA
_geom_hbond_distance_DA
_geom_hbond_angle_DHA
_geom_hbond_site_symmetry_A
O2 H2 O2 0.84 1.69 2.485(2) 156.2 2_756
O3 H3 O4 0.84 1.71 2.4934(15) 154.0 2_666
O5 H5 O5 0.84 1.64 2.467(2) 165.7 2_665
O6 H6 O1 0.84 1.70 2.5309(16) 171.1 2_656
O7 H7 O1 0.84 1.99 2.8113(16) 165.1 2_656
N2 H2N O1W 0.88 2.26 2.904(3) 130.0 2_675
N2 H2N O10W 0.88 2.32 2.969(3) 130.7 2_675
C3 H3B O2 0.99 2.56 3.338(2) 135.9 2_756
C21 H21 O5 0.95 2.28 3.176(2) 157.6 2_665
C41 H41 O2 0.95 2.21 3.1413(19) 165.9 2_766
O1W H1W O4 0.84 2.04 2.856(2) 164.1 .
O10W H1W O4 0.84 2.04 2.792(3) 148.7 .
O1W H2W O1 0.84 2.55 3.291(3) 148.0 2_666
O10W H2W O1 0.84 2.55 3.171(3) 131.7 2_666

loop_
_geom_torsion_atom_site_label_1
_geom_torsion_atom_site_label_2
_geom_torsion_atom_site_label_3
_geom_torsion_atom_site_label_4
_geom_torsion
O1 P1 C1 O7 -48.57(8)
O2 P1 C1 O7 74.48(8)
O3 P1 C1 O7 -171.21(7)
O1 P1 C1 C2 -162.25(7)
O2 P1 C1 C2 -39.20(8)
O3 P1 C1 C2 75.11(8)
O1 P1 C1 P2 71.51(7)
O2 P1 C1 P2 -165.44(6)
O3 P1 C1 P2 -51.13(7)
O4 P2 C1 O7 -177.67(6)
O5 P2 C1 O7 -53.90(8)
O6 P2 C1 O7 62.79(8)
O4 P2 C1 C2 -63.50(9)
O5 P2 C1 C2 60.26(9)
O6 P2 C1 C2 176.95(7)
O4 P2 C1 P1 63.64(7)
O5 P2 C1 P1 -172.59(6)
O6 P2 C1 P1 -55.90(7)
C21 N1 C2 C3 120.54(12)
C51 N1 C2 C3 -59.90(15)
C21 N1 C2 C4 53.66(14)
C51 N1 C2 C4 -126.79(12)
C21 N1 C2 C1 -92.58(13)
C51 N1 C2 C1 86.97(14)
O7 C1 C2 N1 -175.49(9)
P1 C1 C2 N1 -60.96(11)
P2 C1 C2 N1 67.88(11)
O7 C1 C2 C3 -30.61(13)
P1 C1 C2 C3 83.92(11)
P2 C1 C2 C3 -147.24(9)
O7 C1 C2 C4 39.75(12)
P1 C1 C2 C4 154.28(8)
P2 C1 C2 C4 -76.88(11)
N1 C2 C3 C4 -106.14(11)
C1 C2 C3 C4 108.68(12)
N1 C2 C4 C3 105.07(11)
C1 C2 C4 C3 -110.07(11)
C41 N2 C21 N1 0.06(14)
C51 N1 C21 N2 -0.55(13)
C2 N1 C21 N2 179.07(10)
C21 N2 C41 C51 0.45(15)
N2 C41 C51 N1 -0.78(14)
C21 N1 C51 C41 0.84(14)
C2 N1 C51 C41 -178.78(10)
